data_4026796
loop_
_publ_author_name
'Tapas Guchhait'
'Ganesan Mani'

_publ_section_title
;
 Dipyrrolylmethane-based Macrobicyclic Azacryptand: Synthesis, X-ray
 Structures, Conformational and Anion Binding Properties
;
_journal_name_full 'Journal of Organic Chemistry'
_journal_page_first 10114
_journal_page_last 10121
_journal_paper_doi 10.1021/jo201969f
_journal_volume 76
_journal_year 2011
_chemical_formula_sum 'C19 H30 N2 O2'
_chemical_formula_weight 318.45
_chemical_name_systematic
;
 ?
;
_space_group_IT_number 2
_symmetry_cell_setting triclinic
_symmetry_space_group_name_Hall '-P 1'
_symmetry_space_group_name_H-M 'P -1'
_atom_sites_solution_hydrogens geom
_atom_sites_solution_primary direct
_atom_sites_solution_secondary difmap
_audit_creation_method SHELXL-97
_cell_angle_alpha 84.279(4)
_cell_angle_beta 73.717(4)
_cell_angle_gamma 63.471(3)
_cell_formula_units_Z 2
_cell_length_a 9.2544(12)
_cell_length_b 9.9125(13)
_cell_length_c 12.2581(16)
_cell_measurement_reflns_used 3373
_cell_measurement_temperature 293(2)
_cell_measurement_theta_max 25.00
_cell_measurement_theta_min 1.73
_cell_volume 965.3(2)
_computing_structure_refinement 'SHELXL-97 (Sheldrick, 2008)'
_computing_structure_solution 'SHELXS-97 (Sheldrick, 1990)'
_diffrn_ambient_temperature 293(2)
_diffrn_measured_fraction_theta_full 0.993
_diffrn_measured_fraction_theta_max 0.993
_diffrn_measurement_device_type 'Bruker-APEX-II CCD area detector'
_diffrn_measurement_method hemisphere
_diffrn_radiation_monochromator graphite
_diffrn_radiation_source 'fine-focus sealed tube'
_diffrn_radiation_type MoK\a
_diffrn_radiation_wavelength 0.71073
_diffrn_reflns_av_R_equivalents 0.0507
_diffrn_reflns_av_sigmaI/netI 0.0481
_diffrn_reflns_limit_h_max 10
_diffrn_reflns_limit_h_min -11
_diffrn_reflns_limit_k_max 10
_diffrn_reflns_limit_k_min -11
_diffrn_reflns_limit_l_max 14
_diffrn_reflns_limit_l_min -14
_diffrn_reflns_number 11497
_diffrn_reflns_theta_full 25.00
_diffrn_reflns_theta_max 25.00
_diffrn_reflns_theta_min 1.73
_exptl_absorpt_coefficient_mu 0.071
_exptl_absorpt_correction_T_max 0.9909
_exptl_absorpt_correction_T_min 0.9702
_exptl_absorpt_correction_type multi-scan
_exptl_absorpt_process_details SADABS
_exptl_crystal_colour Colorless
_exptl_crystal_density_diffrn 1.096
_exptl_crystal_description Prism
_exptl_crystal_F_000 348
_exptl_crystal_size_max 0.43
_exptl_crystal_size_mid 0.16
_exptl_crystal_size_min 0.13
_refine_diff_density_max 0.192
_refine_diff_density_min -0.189
_refine_diff_density_rms 0.039
_refine_ls_extinction_method none
_refine_ls_goodness_of_fit_ref 1.035
_refine_ls_hydrogen_treatment mixed
_refine_ls_matrix_type full
_refine_ls_number_parameters 214
_refine_ls_number_reflns 3373
_refine_ls_number_restraints 1
_refine_ls_restrained_S_all 1.035
_refine_ls_R_factor_all 0.0879
_refine_ls_R_factor_gt 0.0560
_refine_ls_shift/su_max 0.000
_refine_ls_shift/su_mean 0.000
_refine_ls_structure_factor_coef Fsqd
_refine_ls_weighting_details 'calc w=1/[\s^2^(Fo^2^)+(0.0841P)^2^+0.0798P] where P=(Fo^2^+2Fc^2^)/3'
_refine_ls_weighting_scheme calc
_refine_ls_wR_factor_gt 0.1446
_refine_ls_wR_factor_ref 0.1645
_reflns_number_gt 2255
_reflns_number_total 3373
_reflns_threshold_expression >2\s(I)
_cod_data_source_file jo201969f_si_002.cif
_cod_data_source_block compound2
_cod_database_code 4026796

loop_
_symmetry_equiv_pos_as_xyz
'x, y, z'
'-x, -y, -z'

loop_
_atom_site_label
_atom_site_type_symbol
_atom_site_fract_x
_atom_site_fract_y
_atom_site_fract_z
_atom_site_U_iso_or_equiv
_atom_site_adp_type
_atom_site_occupancy
_atom_site_symmetry_multiplicity
_atom_site_calc_flag
_atom_site_refinement_flags
C1 C 1.5501(4) -0.3325(4) -0.1026(3) 0.0938(10) Uani 1 1 d .
H02H H 1.5260 -0.4167 -0.1050 0.141 Uiso 1 1 calc R
H02I H 1.6582 -0.3528 -0.1530 0.141 Uiso 1 1 calc R
H02J H 1.4664 -0.2437 -0.1258 0.141 Uiso 1 1 calc R
C2 C 1.5497(4) -0.3082(3) 0.0160(2) 0.0794(8) Uani 1 1 d .
H02A H 1.4410 -0.2884 0.0674 0.095 Uiso 1 1 calc R
H02B H 1.6333 -0.3981 0.0402 0.095 Uiso 1 1 calc R
C3 C 1.5728(3) -0.1425(3) 0.1315(2) 0.0682(7) Uani 1 1 d .
H01E H 1.6148 -0.0676 0.1259 0.082 Uiso 1 1 calc R
H01F H 1.6434 -0.2305 0.1662 0.082 Uiso 1 1 calc R
C4 C 1.3990(3) -0.0807(3) 0.20647(19) 0.0562(6) Uani 1 1 d .
C5 C 1.3291(3) -0.1334(3) 0.3028(2) 0.0671(7) Uani 1 1 d .
H016 H 1.3846 -0.2212 0.3387 0.081 Uiso 1 1 calc R
C6 C 1.1584(3) -0.0327(2) 0.33914(18) 0.0590(6) Uani 1 1 d .
H015 H 1.0811 -0.0420 0.4031 0.071 Uiso 1 1 calc R
C7 C 1.1264(3) 0.0814(2) 0.26369(16) 0.0447(5) Uani 1 1 d .
C8 C 0.9652(3) 0.2139(2) 0.25331(16) 0.0438(5) Uani 1 1 d .
C9 C 0.9175(3) 0.1835(3) 0.14972(18) 0.0549(6) Uani 1 1 d .
H00A H 0.8155 0.2695 0.1423 0.066 Uiso 1 1 calc R
H00B H 1.0053 0.1761 0.0816 0.066 Uiso 1 1 calc R
C10 C 0.8911(4) 0.0420(3) 0.1556(2) 0.0791(8) Uani 1 1 d .
H01G H 0.8618 0.0323 0.0886 0.119 Uiso 1 1 calc R
H01H H 0.8024 0.0488 0.2216 0.119 Uiso 1 1 calc R
H01I H 0.9924 -0.0447 0.1604 0.119 Uiso 1 1 calc R
C11 C 0.8260(3) 0.2336(3) 0.36412(18) 0.0580(6) Uani 1 1 d .
H01A H 0.8082 0.1434 0.3741 0.070 Uiso 1 1 calc R
H01B H 0.8644 0.2426 0.4278 0.070 Uiso 1 1 calc R
C12 C 0.6593(3) 0.3697(3) 0.3675(2) 0.0860(9) Uani 1 1 d .
H01J H 0.5800 0.3743 0.4387 0.129 Uiso 1 1 calc R
H01K H 0.6180 0.3605 0.3063 0.129 Uiso 1 1 calc R
H01L H 0.6747 0.4601 0.3595 0.129 Uiso 1 1 calc R
C13 C 0.9876(2) 0.3572(2) 0.23493(15) 0.0411(5) Uani 1 1 d .
C14 C 0.9704(3) 0.4572(2) 0.14898(18) 0.0522(6) Uani 1 1 d .
H010 H 0.9475 0.4472 0.0819 0.063 Uiso 1 1 calc R
C15 C 0.9933(3) 0.5779(3) 0.17926(18) 0.0557(6) Uani 1 1 d .
H013 H 0.9888 0.6614 0.1358 0.067 Uiso 1 1 calc R
C16 C 1.0234(3) 0.5504(2) 0.28398(17) 0.0473(5) Uani 1 1 d .
C17 C 1.0516(3) 0.6402(3) 0.35841(19) 0.0586(6) Uani 1 1 d .
H01C H 1.1588 0.5797 0.3748 0.070 Uiso 1 1 calc R
H01D H 1.0572 0.7277 0.3179 0.070 Uiso 1 1 calc R
C18 C 0.7630(4) 0.7905(3) 0.4509(2) 0.0835(9) Uani 1 1 d .
H02C H 0.7354 0.7486 0.3958 0.100 Uiso 1 1 calc R
H02D H 0.7629 0.8856 0.4230 0.100 Uiso 1 1 calc R
C19 C 0.6355(4) 0.8166(4) 0.5620(3) 0.0957(10) Uani 1 1 d .
H02E H 0.5268 0.8839 0.5526 0.144 Uiso 1 1 calc R
H02F H 0.6615 0.8606 0.6158 0.144 Uiso 1 1 calc R
H02G H 0.6361 0.7223 0.5895 0.144 Uiso 1 1 calc R
N1 N 1.2744(2) 0.0504(2) 0.18296(15) 0.0481(5) Uani 1 1 d D
N2 N 1.0206(2) 0.41560(19) 0.31612(14) 0.0440(5) Uani 1 1 d D
O1 O 1.58557(19) -0.18417(17) 0.01924(14) 0.0657(5) Uani 1 1 d .
O2 O 0.9240(2) 0.68965(16) 0.46328(12) 0.0594(5) Uani 1 1 d .
H1 H 1.288(3) 0.107(3) 0.1291(19) 0.071 Uiso 1 1 d D
H2 H 1.041(3) 0.372(3) 0.3767(19) 0.071 Uiso 1 1 d D

loop_
_atom_site_aniso_label
_atom_site_aniso_U_11
_atom_site_aniso_U_22
_atom_site_aniso_U_33
_atom_site_aniso_U_23
_atom_site_aniso_U_13
_atom_site_aniso_U_12
C1 0.086(2) 0.094(2) 0.102(2) -0.0161(18) -0.0149(18) -0.0429(19)
C2 0.089(2) 0.0615(17) 0.085(2) -0.0051(14) -0.0019(16) -0.0412(16)
C3 0.0553(16) 0.0608(16) 0.0808(18) -0.0061(14) -0.0140(13) -0.0195(13)
C4 0.0588(15) 0.0464(13) 0.0587(14) -0.0025(11) -0.0151(12) -0.0186(12)
C5 0.0812(18) 0.0455(14) 0.0614(15) 0.0052(11) -0.0193(14) -0.0167(13)
C6 0.0766(17) 0.0478(14) 0.0457(13) 0.0017(11) -0.0048(12) -0.0279(13)
C7 0.0553(13) 0.0417(12) 0.0372(11) -0.0056(9) -0.0047(10) -0.0244(10)
C8 0.0505(12) 0.0440(12) 0.0371(10) -0.0083(9) -0.0045(9) -0.0231(10)
C9 0.0599(14) 0.0612(15) 0.0483(12) -0.0095(11) -0.0101(11) -0.0308(12)
C10 0.101(2) 0.084(2) 0.0730(18) -0.0134(15) -0.0198(16) -0.0580(18)
C11 0.0640(16) 0.0587(15) 0.0486(13) -0.0113(11) 0.0060(11) -0.0344(13)
C12 0.0577(17) 0.094(2) 0.0836(19) -0.0210(16) 0.0181(14) -0.0302(16)
C13 0.0422(12) 0.0409(12) 0.0349(10) -0.0053(9) -0.0044(9) -0.0159(10)
C14 0.0648(15) 0.0521(14) 0.0411(11) 0.0009(10) -0.0151(10) -0.0263(12)
C15 0.0721(16) 0.0447(13) 0.0493(13) 0.0072(10) -0.0140(11) -0.0272(12)
C16 0.0547(13) 0.0380(12) 0.0487(12) -0.0028(9) -0.0103(10) -0.0210(10)
C17 0.0704(16) 0.0469(14) 0.0615(14) -0.0036(11) -0.0162(13) -0.0282(12)
C18 0.085(2) 0.0660(18) 0.0668(17) -0.0018(13) -0.0249(15) -0.0014(15)
C19 0.076(2) 0.094(2) 0.105(2) 0.0052(19) -0.0182(18) -0.0310(18)
N1 0.0510(11) 0.0426(11) 0.0459(10) 0.0009(8) -0.0062(9) -0.0202(9)
N2 0.0546(11) 0.0393(10) 0.0376(9) -0.0004(8) -0.0118(8) -0.0201(9)
O1 0.0588(10) 0.0489(10) 0.0757(12) -0.0070(8) 0.0034(8) -0.0223(8)
O2 0.0733(11) 0.0469(9) 0.0514(9) -0.0062(7) -0.0210(8) -0.0164(8)

loop_
_atom_type_symbol
_atom_type_description
_atom_type_scat_dispersion_real
_atom_type_scat_dispersion_imag
_atom_type_scat_source
C C 0.0033 0.0016 'International Tables Vol C Tables 4.2.6.8 and 6.1.1.4'
H H 0.0000 0.0000 'International Tables Vol C Tables 4.2.6.8 and 6.1.1.4'
N N 0.0061 0.0033 'International Tables Vol C Tables 4.2.6.8 and 6.1.1.4'
O O 0.0106 0.0060 'International Tables Vol C Tables 4.2.6.8 and 6.1.1.4'

loop_
_geom_angle_atom_site_label_1
_geom_angle_atom_site_label_2
_geom_angle_atom_site_label_3
_geom_angle
C2 C1 H02H 109.5
C2 C1 H02I 109.5
H02H C1 H02I 109.5
C2 C1 H02J 109.5
H02H C1 H02J 109.5
H02I C1 H02J 109.5
O1 C2 C1 109.3(2)
O1 C2 H02A 109.8
C1 C2 H02A 109.8
O1 C2 H02B 109.8
C1 C2 H02B 109.8
H02A C2 H02B 108.3
O1 C3 C4 113.49(19)
O1 C3 H01E 108.9
C4 C3 H01E 108.9
O1 C3 H01F 108.9
C4 C3 H01F 108.9
H01E C3 H01F 107.7
C5 C4 N1 107.0(2)
C5 C4 C3 131.3(2)
N1 C4 C3 121.7(2)
C4 C5 C6 108.2(2)
C4 C5 H016 125.9
C6 C5 H016 125.9
C7 C6 C5 107.8(2)
C7 C6 H015 126.1
C5 C6 H015 126.1
C6 C7 N1 106.69(19)
C6 C7 C8 131.88(19)
N1 C7 C8 121.21(17)
C13 C8 C7 110.49(16)
C13 C8 C11 108.66(16)
C7 C8 C11 109.28(17)
C13 C8 C9 108.94(17)
C7 C8 C9 108.62(16)
C11 C8 C9 110.86(17)
C10 C9 C8 115.17(19)
C10 C9 H00A 108.5
C8 C9 H00A 108.5
C10 C9 H00B 108.5
C8 C9 H00B 108.5
H00A C9 H00B 107.5
C9 C10 H01G 109.5
C9 C10 H01H 109.5
H01G C10 H01H 109.5
C9 C10 H01I 109.5
H01G C10 H01I 109.5
H01H C10 H01I 109.5
C12 C11 C8 114.53(19)
C12 C11 H01A 108.6
C8 C11 H01A 108.6
C12 C11 H01B 108.6
C8 C11 H01B 108.6
H01A C11 H01B 107.6
C11 C12 H01J 109.5
C11 C12 H01K 109.5
H01J C12 H01K 109.5
C11 C12 H01L 109.5
H01J C12 H01L 109.5
H01K C12 H01L 109.5
N2 C13 C14 106.44(18)
N2 C13 C8 121.40(17)
C14 C13 C8 132.01(19)
C13 C14 C15 108.28(19)
C13 C14 H010 125.9
C15 C14 H010 125.9
C16 C15 C14 107.68(19)
C16 C15 H013 126.2
C14 C15 H013 126.2
N2 C16 C15 106.79(19)
N2 C16 C17 121.86(18)
C15 C16 C17 131.3(2)
O2 C17 C16 113.32(18)
O2 C17 H01C 108.9
C16 C17 H01C 108.9
O2 C17 H01D 108.9
C16 C17 H01D 108.9
H01C C17 H01D 107.7
O2 C18 C19 110.1(2)
O2 C18 H02C 109.6
C19 C18 H02C 109.6
O2 C18 H02D 109.6
C19 C18 H02D 109.6
H02C C18 H02D 108.2
C18 C19 H02E 109.5
C18 C19 H02F 109.5
H02E C19 H02F 109.5
C18 C19 H02G 109.5
H02E C19 H02G 109.5
H02F C19 H02G 109.5
C7 N1 C4 110.30(18)
C7 N1 H1 124.5(17)
C4 N1 H1 125.0(17)
C13 N2 C16 110.81(17)
C13 N2 H2 124.3(17)
C16 N2 H2 124.8(17)
C2 O1 C3 113.7(2)
C18 O2 C17 114.32(17)

loop_
_geom_bond_atom_site_label_1
_geom_bond_atom_site_label_2
_geom_bond_distance
C1 C2 1.496(4)
C1 H02H 0.9600
C1 H02I 0.9600
C1 H02J 0.9600
C2 O1 1.416(3)
C2 H02A 0.9700
C2 H02B 0.9700
C3 O1 1.434(3)
C3 C4 1.487(3)
C3 H01E 0.9700
C3 H01F 0.9700
C4 C5 1.355(3)
C4 N1 1.369(3)
C5 C6 1.406(3)
C5 H016 0.9300
C6 C7 1.367(3)
C6 H015 0.9300
C7 N1 1.369(3)
C7 C8 1.513(3)
C8 C13 1.512(3)
C8 C11 1.546(3)
C8 C9 1.552(3)
C9 C10 1.520(3)
C9 H00A 0.9700
C9 H00B 0.9700
C10 H01G 0.9600
C10 H01H 0.9600
C10 H01I 0.9600
C11 C12 1.523(3)
C11 H01A 0.9700
C11 H01B 0.9700
C12 H01J 0.9600
C12 H01K 0.9600
C12 H01L 0.9600
C13 N2 1.364(3)
C13 C14 1.365(3)
C14 C15 1.404(3)
C14 H010 0.9300
C15 C16 1.365(3)
C15 H013 0.9300
C16 N2 1.365(3)
C16 C17 1.482(3)
C17 O2 1.430(3)
C17 H01C 0.9700
C17 H01D 0.9700
C18 O2 1.417(3)
C18 C19 1.487(4)
C18 H02C 0.9700
C18 H02D 0.9700
C19 H02E 0.9600
C19 H02F 0.9600
C19 H02G 0.9600
N1 H1 0.85(2)
N2 H2 0.85(2)

loop_
_geom_hbond_atom_site_label_D
_geom_hbond_atom_site_label_H
_geom_hbond_atom_site_label_A
_geom_hbond_distance_DH
_geom_hbond_distance_HA
_geom_hbond_distance_DA
_geom_hbond_angle_DHA
_geom_hbond_site_symmetry_A
N1 H1 O1 0.85(2) 2.14(2) 2.943(2) 158(2) 2_855
N2 H2 O2 0.85(2) 2.06(2) 2.898(2) 168(2) 2_766

loop_
_geom_torsion_atom_site_label_1
_geom_torsion_atom_site_label_2
_geom_torsion_atom_site_label_3
_geom_torsion_atom_site_label_4
_geom_torsion
O1 C3 C4 C5 115.3(3)
O1 C3 C4 N1 -63.4(3)
N1 C4 C5 C6 0.0(3)
C3 C4 C5 C6 -178.9(2)
C4 C5 C6 C7 -0.1(3)
C5 C6 C7 N1 0.2(3)
C5 C6 C7 C8 174.6(2)
C6 C7 C8 C13 133.7(2)
N1 C7 C8 C13 -52.5(2)
C6 C7 C8 C11 14.2(3)
N1 C7 C8 C11 -172.03(18)
C6 C7 C8 C9 -106.8(3)
N1 C7 C8 C9 66.9(2)
C13 C8 C9 C10 179.83(19)
C7 C8 C9 C10 59.4(2)
C11 C8 C9 C10 -60.6(2)
C13 C8 C11 C12 55.8(3)
C7 C8 C11 C12 176.47(19)
C9 C8 C11 C12 -63.8(3)
C7 C8 C13 N2 -64.6(2)
C11 C8 C13 N2 55.3(2)
C9 C8 C13 N2 176.17(17)
C7 C8 C13 C14 120.6(2)
C11 C8 C13 C14 -119.5(2)
C9 C8 C13 C14 1.4(3)
N2 C13 C14 C15 -0.1(2)
C8 C13 C14 C15 175.3(2)
C13 C14 C15 C16 -0.3(2)
C14 C15 C16 N2 0.6(2)
C14 C15 C16 C17 -178.1(2)
N2 C16 C17 O2 -62.7(3)
C15 C16 C17 O2 115.8(3)
C6 C7 N1 C4 -0.2(2)
C8 C7 N1 C4 -175.36(18)
C5 C4 N1 C7 0.1(3)
C3 C4 N1 C7 179.1(2)
C14 C13 N2 C16 0.4(2)
C8 C13 N2 C16 -175.53(17)
C15 C16 N2 C13 -0.6(2)
C17 C16 N2 C13 178.17(18)
C1 C2 O1 C3 174.5(2)
C4 C3 O1 C2 -67.0(3)
C19 C18 O2 C17 171.5(2)
C16 C17 O2 C18 -64.0(3)
